data_4117740
loop_
_publ_author_name
'Xiangcheng Pan'
'Emmanuel Lac\^ote'
'Jacques Lalev\'ee'
'Dennis P. Curran'

_publ_section_title
;
 Polarity Reversal Catalysis in Radical Reductions of Halides by
 N-Heterocyclic Carbene Boranes
;
_journal_name_full 'Journal of the American Chemical Society'
_journal_page_first 5669
_journal_page_last 5674
_journal_paper_doi 10.1021/ja300416f
_journal_volume 134
_journal_year 2012
_chemical_formula_moiety 'C4 H10 B N3'
_chemical_formula_sum 'C4 H10 B N3'
_chemical_formula_weight 110.96
_chemical_name_systematic
; 
 ? 
;
_space_group_IT_number 14
_symmetry_cell_setting monoclinic
_symmetry_space_group_name_Hall '-P 2ybc'
_symmetry_space_group_name_H-M 'P 1 21/c 1'
_atom_sites_solution_hydrogens geom
_atom_sites_solution_primary direct
_atom_sites_solution_secondary difmap
_audit_creation_method SHELXL-97
_cell_angle_alpha 90.00
_cell_angle_beta 100.463(2)
_cell_angle_gamma 90.00
_cell_formula_units_Z 4
_cell_length_a 11.4755(11)
_cell_length_b 4.6745(5)
_cell_length_c 12.6976(13)
_cell_measurement_reflns_used 1533
_cell_measurement_temperature 203(2)
_cell_measurement_theta_max 24.45
_cell_measurement_theta_min 3.26
_cell_volume 669.80(12)
_computing_cell_refinement 'Bruker SMART'
_computing_data_collection 'Bruker SMART'
_computing_data_reduction 'Bruker SAINT'
_computing_molecular_graphics 'Bruker SHELXTL'
_computing_publication_material 'Bruker SHELXTL'
_computing_structure_refinement 'SHELXL-97 (Sheldrick, 1997)'
_computing_structure_solution 'SHELXS-97 (Sheldrick, 1990)'
_diffrn_ambient_temperature 203(2)
_diffrn_measured_fraction_theta_full 0.994
_diffrn_measured_fraction_theta_max 0.936
_diffrn_measurement_device_type 'Bruker Smart Apex CCD'
_diffrn_measurement_method 'omega scans'
_diffrn_radiation_monochromator graphite
_diffrn_radiation_source 'fine-focus sealed tube'
_diffrn_radiation_type MoK\a
_diffrn_radiation_wavelength 0.71073
_diffrn_reflns_av_R_equivalents 0.0543
_diffrn_reflns_av_sigmaI/netI 0.0512
_diffrn_reflns_limit_h_max 17
_diffrn_reflns_limit_h_min -17
_diffrn_reflns_limit_k_max 6
_diffrn_reflns_limit_k_min -6
_diffrn_reflns_limit_l_max 18
_diffrn_reflns_limit_l_min -18
_diffrn_reflns_number 7448
_diffrn_reflns_theta_full 31.00
_diffrn_reflns_theta_max 32.24
_diffrn_reflns_theta_min 3.26
_exptl_absorpt_coefficient_mu 0.070
_exptl_absorpt_correction_T_max 0.9902
_exptl_absorpt_correction_T_min 0.9765
_exptl_absorpt_correction_type multi-scan
_exptl_absorpt_process_details 'Bruker Sadabs'
_exptl_crystal_colour colorless
_exptl_crystal_density_diffrn 1.100
_exptl_crystal_description columnar
_exptl_crystal_F_000 240
_exptl_crystal_size_max 0.34
_exptl_crystal_size_mid 0.18
_exptl_crystal_size_min 0.14
_refine_diff_density_max 0.157
_refine_diff_density_min -0.145
_refine_diff_density_rms 0.038
_refine_ls_extinction_method none
_refine_ls_goodness_of_fit_ref 1.037
_refine_ls_hydrogen_treatment refall
_refine_ls_matrix_type full
_refine_ls_number_parameters 113
_refine_ls_number_reflns 2211
_refine_ls_number_restraints 0
_refine_ls_restrained_S_all 1.037
_refine_ls_R_factor_all 0.1035
_refine_ls_R_factor_gt 0.0571
_refine_ls_shift/su_max 0.000
_refine_ls_shift/su_mean 0.000
_refine_ls_structure_factor_coef Fsqd
_refine_ls_weighting_details 'calc w=1/[\s^2^(Fo^2^)+(0.0780P)^2^+0.0000P] where P=(Fo^2^+2Fc^2^)/3'
_refine_ls_weighting_scheme calc
_refine_ls_wR_factor_gt 0.1412
_refine_ls_wR_factor_ref 0.1626
_reflns_number_gt 1286
_reflns_number_total 2211
_reflns_threshold_expression >2sigma(I)
_cod_data_source_file ja300416f_si_001.cif
_cod_data_source_block xpan425s
_cod_original_sg_symbol_H-M 'P 21/c'
_cod_database_code 4117740

loop_
_symmetry_equiv_pos_as_xyz
'x, y, z'
'-x, y+1/2, -z+1/2'
'-x, -y, -z'
'x, -y-1/2, z-1/2'

loop_
_atom_site_label
_atom_site_type_symbol
_atom_site_fract_x
_atom_site_fract_y
_atom_site_fract_z
_atom_site_U_iso_or_equiv
_atom_site_adp_type
_atom_site_occupancy
_atom_site_symmetry_multiplicity
_atom_site_calc_flag
B B 0.28709(17) -0.1670(3) 0.61064(12) 0.0518(4) Uani 1 1 d
H1A H 0.2144(13) -0.147(3) 0.5376(13) 0.065(4) Uiso 1 1 d
H1B H 0.3081(13) -0.391(4) 0.6295(13) 0.072(5) Uiso 1 1 d
H1C H 0.3714(17) -0.062(4) 0.5949(14) 0.079(5) Uiso 1 1 d
N1 N 0.15490(10) 0.1608(2) 0.71312(9) 0.0494(3) Uani 1 1 d
C1 C 0.24707(11) -0.0122(2) 0.71015(9) 0.0422(3) Uani 1 1 d
N2 N 0.30388(10) -0.0223(2) 0.81368(8) 0.0477(3) Uani 1 1 d
C2 C 0.24332(15) 0.1450(4) 0.87295(12) 0.0601(4) Uani 1 1 d
H2 H 0.2720(14) 0.167(4) 0.9500(15) 0.074(5) Uiso 1 1 d
N3 N 0.15183(13) 0.2617(3) 0.81483(11) 0.0638(4) Uani 1 1 d
C3 C 0.06442(18) 0.2538(5) 0.62513(16) 0.0670(5) Uani 1 1 d
H3A H -0.003(2) 0.175(5) 0.6279(18) 0.113(8) Uiso 1 1 d
H3B H 0.0796(19) 0.198(5) 0.5559(19) 0.110(8) Uiso 1 1 d
H3C H 0.057(2) 0.458(6) 0.625(2) 0.132(9) Uiso 1 1 d
C4 C 0.41177(16) -0.1841(4) 0.85405(14) 0.0636(5) Uani 1 1 d
H4A H 0.4189(17) -0.236(4) 0.9296(18) 0.101(7) Uiso 1 1 d
H4B H 0.4069(18) -0.359(6) 0.816(2) 0.108(8) Uiso 1 1 d
H4C H 0.483(2) -0.067(5) 0.8557(17) 0.114(7) Uiso 1 1 d

loop_
_atom_site_aniso_label
_atom_site_aniso_U_11
_atom_site_aniso_U_22
_atom_site_aniso_U_33
_atom_site_aniso_U_23
_atom_site_aniso_U_13
_atom_site_aniso_U_12
B 0.0645(11) 0.0500(9) 0.0437(8) -0.0044(7) 0.0173(7) -0.0050(8)
N1 0.0515(7) 0.0513(6) 0.0480(6) -0.0003(5) 0.0161(5) -0.0020(5)
C1 0.0493(7) 0.0401(6) 0.0387(6) 0.0021(5) 0.0122(5) -0.0078(5)
N2 0.0542(7) 0.0541(6) 0.0366(5) 0.0012(5) 0.0134(5) -0.0045(5)
C2 0.0698(10) 0.0705(9) 0.0435(8) -0.0091(7) 0.0198(7) -0.0050(8)
N3 0.0724(9) 0.0676(8) 0.0577(8) -0.0109(6) 0.0285(7) 0.0030(7)
C3 0.0546(10) 0.0758(12) 0.0703(12) 0.0110(9) 0.0105(8) 0.0050(9)
C4 0.0609(10) 0.0793(12) 0.0498(9) 0.0134(8) 0.0077(7) 0.0040(8)

loop_
_atom_type_symbol
_atom_type_description
_atom_type_scat_dispersion_real
_atom_type_scat_dispersion_imag
_atom_type_scat_source
C C 0.0033 0.0016 'International Tables Vol C Tables 4.2.6.8 and 6.1.1.4'
H H 0.0000 0.0000 'International Tables Vol C Tables 4.2.6.8 and 6.1.1.4'
B B 0.0013 0.0007 'International Tables Vol C Tables 4.2.6.8 and 6.1.1.4'
N N 0.0061 0.0033 'International Tables Vol C Tables 4.2.6.8 and 6.1.1.4'

loop_
_geom_angle_atom_site_label_1
_geom_angle_atom_site_label_2
_geom_angle_atom_site_label_3
_geom_angle
C1 B H1A 109.7(8)
C1 B H1B 110.2(9)
H1A B H1B 110.9(11)
C1 B H1C 108.8(9)
H1A B H1C 110.2(11)
H1B B H1C 106.9(12)
C1 N1 N3 112.78(12)
C1 N1 C3 128.33(13)
N3 N1 C3 118.87(14)
N1 C1 N2 103.70(11)
N1 C1 B 129.78(12)
N2 C1 B 126.49(12)
C1 N2 C2 108.17(12)
C1 N2 C4 125.77(12)
C2 N2 C4 126.06(13)
N3 C2 N2 111.79(14)
N3 C2 H2 128.2(10)
N2 C2 H2 120.0(10)
C2 N3 N1 103.56(13)
N1 C3 H3A 111.4(15)
N1 C3 H3B 113.6(12)
H3A C3 H3B 104(2)
N1 C3 H3C 110.8(15)
H3A C3 H3C 110(2)
H3B C3 H3C 107(2)
N2 C4 H4A 112.7(12)
N2 C4 H4B 107.5(13)
H4A C4 H4B 105.8(18)
N2 C4 H4C 111.8(13)
H4A C4 H4C 101.3(16)
H4B C4 H4C 118(2)

loop_
_geom_bond_atom_site_label_1
_geom_bond_atom_site_label_2
_geom_bond_distance
B C1 1.594(2)
B H1A 1.133(15)
B H1B 1.090(19)
B H1C 1.134(19)
N1 C1 1.3374(17)
N1 N3 1.3813(17)
N1 C3 1.447(2)
C1 N2 1.3580(15)
N2 C2 1.3605(19)
N2 C4 1.462(2)
C2 N3 1.289(2)
C2 H2 0.979(18)
C3 H3A 0.87(3)
C3 H3B 0.96(3)
C3 H3C 0.96(3)
C4 H4A 0.98(2)
C4 H4B 0.94(3)
C4 H4C 0.98(3)
